data_2219468
loop_
_publ_author_name
'Huang, Qing-Chun'
'Li, Bo-Gang'
'Xie, Yi-Peng'
'Yu, Kai-Bei'
'Zhang, Guo-Lin'

_publ_section_title
;(3a<i>S</i>,7<i>S</i>,9a<i>S</i>,9b<i>R</i>)-3a,6,6,9a-Tetramethyl-2-oxoperhydronaphtho[2,1-<i>b</i>]furan-7-yl
 acetate
;
_journal_coeditor_code XU2447
_journal_issue 9
_journal_name_full 'Acta Crystallographica Section E'
_journal_page_first o1765
_journal_paper_doi 10.1107/S1600536808025737
_journal_volume 64
_journal_year 2008
_chemical_formula_iupac 'C18 H28 O4'
_chemical_formula_moiety 'C18 H28 O4'
_chemical_formula_sum 'C18 H28 O4'
_chemical_formula_weight 308.40
_chemical_name_systematic
;
(3aS,7S,9aS,9bR)-3a,6,6,9a-Tetramethyl-2-oxoperhydronaphtho[2,1-b]furan-7-yl
acetate
;
_space_group_IT_number 4
_symmetry_cell_setting monoclinic
_symmetry_space_group_name_Hall 'P 2yb'
_symmetry_space_group_name_H-M 'P 1 21 1'
_atom_sites_solution_hydrogens geom
_atom_sites_solution_primary direct
_atom_sites_solution_secondary difmap
_audit_creation_method SHELXL97
_cell_angle_alpha 90.00
_cell_angle_beta 99.29400(10)
_cell_angle_gamma 90.00
_cell_formula_units_Z 2
_cell_length_a 10.1935(5)
_cell_length_b 7.3226(3)
_cell_length_c 11.3056(4)
_cell_measurement_reflns_used 7613
_cell_measurement_temperature 153(2)
_cell_measurement_theta_max 27.48
_cell_measurement_theta_min 3.33
_cell_volume 832.81(6)
_computing_cell_refinement 'RAPID-AUTO (Rigaku, 2004)'
_computing_data_collection 'RAPID-AUTO (Rigaku, 2004)'
_computing_data_reduction 'RAPID-AUTO (Rigaku, 2004)'
_computing_molecular_graphics 'SHELXTL (Sheldrick, 2008)'
_computing_publication_material 'SHELXTL (Sheldrick, 2008)'
_computing_structure_refinement 'SHELXTL (Sheldrick, 2008)'
_computing_structure_solution 'SHELXTL (Sheldrick, 2008)'
_diffrn_ambient_temperature 153(2)
_diffrn_measured_fraction_theta_full 0.991
_diffrn_measured_fraction_theta_max 0.991
_diffrn_measurement_device_type 'Rigaku R-AXIS RAPID IP'
_diffrn_measurement_method \w
_diffrn_radiation_monochromator graphite
_diffrn_radiation_source 'Rotating Anode'
_diffrn_radiation_type MoK\a
_diffrn_radiation_wavelength 0.71073
_diffrn_reflns_av_R_equivalents 0.0176
_diffrn_reflns_av_sigmaI/netI 0.0143
_diffrn_reflns_limit_h_max 13
_diffrn_reflns_limit_h_min -13
_diffrn_reflns_limit_k_max 9
_diffrn_reflns_limit_k_min -9
_diffrn_reflns_limit_l_max 12
_diffrn_reflns_limit_l_min -14
_diffrn_reflns_number 8195
_diffrn_reflns_theta_full 27.48
_diffrn_reflns_theta_max 27.48
_diffrn_reflns_theta_min 3.33
_diffrn_standards_decay_% 0
_diffrn_standards_interval_count 0
_diffrn_standards_interval_time 0
_diffrn_standards_number 0
_exptl_absorpt_coefficient_mu 0.085
_exptl_absorpt_correction_type none
_exptl_crystal_colour colourless
_exptl_crystal_density_diffrn 1.230
_exptl_crystal_density_method 'not measured'
_exptl_crystal_description block
_exptl_crystal_F_000 336
_exptl_crystal_size_max 0.60
_exptl_crystal_size_mid 0.54
_exptl_crystal_size_min 0.47
_refine_diff_density_max 0.203
_refine_diff_density_min -0.145
_refine_ls_extinction_coef 0.065(6)
_refine_ls_extinction_expression Fc^*^=kFc[1+0.001xFc^2^\l^3^/sin(2\q)]^-1/4^
_refine_ls_extinction_method 'SHELXTL (Sheldrick, 2008)'
_refine_ls_goodness_of_fit_ref 0.992
_refine_ls_hydrogen_treatment constr
_refine_ls_matrix_type full
_refine_ls_number_parameters 205
_refine_ls_number_reflns 2046
_refine_ls_number_restraints 1
_refine_ls_restrained_S_all 0.992
_refine_ls_R_factor_all 0.0337
_refine_ls_R_factor_gt 0.0315
_refine_ls_shift/su_max 0.000
_refine_ls_shift/su_mean 0.000
_refine_ls_structure_factor_coef Fsqd
_refine_ls_weighting_details 'calc w = 1/[\s^2^(Fo^2^)+(0.0526P)^2^+0.1209P] where P=(Fo^2^+2Fc^2^)/3'
_refine_ls_weighting_scheme calc
_refine_ls_wR_factor_gt 0.0820
_refine_ls_wR_factor_ref 0.0861
_reflns_number_gt 1943
_reflns_number_total 2046
_reflns_threshold_expression I>2\s(I)
_cod_data_source_file xu2447.cif
_cod_data_source_block I
_cod_original_sg_symbol_H-M 'P 21'
_cod_database_code 2219468
_cod_database_fobs_code 2219468

loop_
_symmetry_equiv_pos_as_xyz
'x, y, z'
'-x, y+1/2, -z'

loop_
_atom_site_type_symbol
_atom_site_label
_atom_site_fract_x
_atom_site_fract_y
_atom_site_fract_z
_atom_site_U_iso_or_equiv
_atom_site_adp_type
_atom_site_calc_flag
_atom_site_refinement_flags
_atom_site_occupancy
O O1 0.15453(13) 0.2174(2) 0.55280(13) 0.0477(4) Uani d . 1
O O2 0.10361(18) 0.3434(4) 0.37252(14) 0.0809(6) Uani d . 1
O O3 0.78754(11) 0.58869(17) 0.86839(11) 0.0377(3) Uani d . 1
O O4 0.77677(15) 0.8581(2) 0.96045(15) 0.0599(4) Uani d . 1
C C1 0.44238(16) 0.6709(2) 0.70097(15) 0.0344(3) Uani d . 1
H H1A 0.4104 0.7464 0.6295 0.041 Uiso calc R 1
H H1B 0.4025 0.7199 0.7687 0.041 Uiso calc R 1
C C2 0.59341(16) 0.6859(2) 0.73086(15) 0.0370(4) Uani d . 1
H H2A 0.6341 0.6395 0.6630 0.044 Uiso calc R 1
H H2B 0.6194 0.8154 0.7443 0.044 Uiso calc R 1
C C3 0.64282(15) 0.5757(2) 0.84229(14) 0.0301(3) Uani d . 1
H H3 0.6051 0.6290 0.9110 0.036 Uiso calc R 1
C C4 0.60784(14) 0.3708(2) 0.83267(13) 0.0280(3) Uani d . 1
C C5 0.45489(14) 0.3533(2) 0.78539(13) 0.0259(3) Uani d . 1
H H5 0.4102 0.3959 0.8529 0.031 Uiso calc R 1
C C6 0.40994(16) 0.1550(2) 0.76243(16) 0.0360(4) Uani d . 1
H H6A 0.4350 0.1121 0.6861 0.043 Uiso calc R 1
H H6B 0.4551 0.0762 0.8277 0.043 Uiso calc R 1
C C7 0.25934(17) 0.1404(3) 0.75616(17) 0.0427(4) Uani d . 1
H H7A 0.2310 0.0175 0.7257 0.051 Uiso calc R 1
H H7B 0.2388 0.1502 0.8386 0.051 Uiso calc R 1
C C8 0.17711(15) 0.2812(3) 0.67859(15) 0.0386(4) Uani d . 1
C C9 0.24142(15) 0.4709(3) 0.66974(15) 0.0345(3) Uani d . 1
H H9 0.2175 0.5507 0.7348 0.041 Uiso calc R 1
C C10 0.39595(14) 0.4729(2) 0.67643(13) 0.0275(3) Uani d . 1
C C11 0.1657(2) 0.5373(3) 0.54912(19) 0.0482(5) Uani d . 1
H H11A 0.0824 0.6003 0.5595 0.058 Uiso calc R 1
H H11B 0.2210 0.6213 0.5093 0.058 Uiso calc R 1
C C12 0.13711(18) 0.3637(4) 0.47870(18) 0.0523(5) Uani d . 1
C C13 0.43749(17) 0.4084(3) 0.55821(14) 0.0384(4) Uani d . 1
H H13A 0.5347 0.4090 0.5663 0.046 Uiso calc R 1
H H13B 0.4000 0.4909 0.4932 0.046 Uiso calc R 1
H H13C 0.4043 0.2844 0.5399 0.046 Uiso calc R 1
C C14 0.03976(18) 0.2954(4) 0.7163(2) 0.0566(6) Uani d . 1
H H14A -0.0028 0.1750 0.7102 0.068 Uiso calc R 1
H H14B -0.0153 0.3816 0.6635 0.068 Uiso calc R 1
H H14C 0.0494 0.3388 0.7993 0.068 Uiso calc R 1
C C15 0.84029(17) 0.7424(3) 0.92062(16) 0.0399(4) Uani d . 1
C C16 0.98747(19) 0.7482(3) 0.9221(2) 0.0523(5) Uani d . 1
H H16A 1.0279 0.8355 0.9830 0.063 Uiso calc R 1
H H16B 1.0056 0.7864 0.8432 0.063 Uiso calc R 1
H H16C 1.0252 0.6266 0.9411 0.063 Uiso calc R 1
C C17 0.69680(16) 0.2695(3) 0.75667(16) 0.0395(4) Uani d . 1
H H17A 0.6594 0.1485 0.7353 0.047 Uiso calc R 1
H H17B 0.7863 0.2562 0.8028 0.047 Uiso calc R 1
H H17C 0.7014 0.3393 0.6835 0.047 Uiso calc R 1
C C18 0.63524(17) 0.2918(3) 0.96055(16) 0.0410(4) Uani d . 1
H H18A 0.7252 0.3255 0.9987 0.049 Uiso calc R 1
H H18B 0.6274 0.1585 0.9569 0.049 Uiso calc R 1
H H18C 0.5705 0.3412 1.0074 0.049 Uiso calc R 1

loop_
_atom_site_aniso_label
_atom_site_aniso_U_11
_atom_site_aniso_U_22
_atom_site_aniso_U_33
_atom_site_aniso_U_12
_atom_site_aniso_U_13
_atom_site_aniso_U_23
O1 0.0391(7) 0.0550(9) 0.0468(7) -0.0076(6) 0.0003(5) -0.0144(6)
O2 0.0773(11) 0.1122(17) 0.0453(8) -0.0063(12) -0.0140(7) -0.0085(11)
O3 0.0267(6) 0.0346(6) 0.0499(7) -0.0043(5) 0.0006(5) -0.0051(5)
O4 0.0517(8) 0.0469(8) 0.0773(10) -0.0032(7) -0.0014(7) -0.0222(8)
C1 0.0347(8) 0.0271(7) 0.0390(8) 0.0021(7) -0.0014(6) 0.0043(6)
C2 0.0352(8) 0.0283(8) 0.0455(9) -0.0064(7) 0.0008(6) 0.0055(7)
C3 0.0243(7) 0.0283(8) 0.0365(8) -0.0006(6) 0.0017(5) -0.0027(6)
C4 0.0223(6) 0.0265(7) 0.0347(7) 0.0003(6) 0.0027(5) -0.0008(6)
C5 0.0233(6) 0.0255(7) 0.0291(7) 0.0001(5) 0.0050(5) -0.0019(6)
C6 0.0320(8) 0.0273(8) 0.0477(9) -0.0029(7) 0.0039(7) 0.0012(7)
C7 0.0347(9) 0.0406(10) 0.0529(10) -0.0109(8) 0.0072(7) 0.0021(8)
C8 0.0267(7) 0.0466(10) 0.0418(9) -0.0057(7) 0.0039(6) -0.0079(8)
C9 0.0268(7) 0.0371(9) 0.0382(8) 0.0044(7) 0.0006(6) -0.0045(7)
C10 0.0267(6) 0.0274(7) 0.0278(7) 0.0006(6) 0.0026(5) -0.0010(6)
C11 0.0353(9) 0.0544(12) 0.0501(11) 0.0060(8) -0.0077(8) 0.0034(9)
C12 0.0358(9) 0.0719(14) 0.0454(10) -0.0014(10) -0.0050(7) -0.0045(11)
C13 0.0367(8) 0.0486(10) 0.0301(7) -0.0023(7) 0.0060(6) -0.0045(7)
C14 0.0300(8) 0.0750(15) 0.0665(12) -0.0064(10) 0.0132(8) -0.0086(12)
C15 0.0383(8) 0.0364(9) 0.0415(8) -0.0063(7) -0.0041(7) 0.0003(8)
C16 0.0373(9) 0.0492(11) 0.0660(12) -0.0129(9) -0.0051(8) -0.0014(10)
C17 0.0290(7) 0.0357(9) 0.0551(10) 0.0030(7) 0.0107(7) -0.0073(8)
C18 0.0372(8) 0.0409(9) 0.0419(9) 0.0002(7) -0.0021(6) 0.0117(7)

loop_
_atom_type_symbol
_atom_type_description
_atom_type_scat_dispersion_real
_atom_type_scat_dispersion_imag
_atom_type_scat_source
C C 0.0033 0.0000 'International Tables Vol C Tables 4.2.6.8 and 6.1.1.4'
H H 0.0000 0.0000 'International Tables Vol C Tables 4.2.6.8 and 6.1.1.4'
O O 0.0106 0.0000 'International Tables Vol C Tables 4.2.6.8 and 6.1.1.4'

loop_
_geom_angle_atom_site_label_1
_geom_angle_atom_site_label_2
_geom_angle_atom_site_label_3
_geom_angle
C12 O1 C8 109.23(16)
C15 O3 C3 117.60(13)
C2 C1 C10 112.21(13)
C2 C1 H1A 109.2
C10 C1 H1A 109.2
C2 C1 H1B 109.2
C10 C1 H1B 109.2
H1A C1 H1B 107.9
C3 C2 C1 109.55(13)
C3 C2 H2A 109.8
C1 C2 H2A 109.8
C3 C2 H2B 109.8
C1 C2 H2B 109.8
H2A C2 H2B 108.2
O3 C3 C2 108.86(13)
O3 C3 C4 106.99(12)
C2 C3 C4 114.73(13)
O3 C3 H3 108.7
C2 C3 H3 108.7
C4 C3 H3 108.7
C17 C4 C18 108.03(14)
C17 C4 C3 111.00(13)
C18 C4 C3 107.13(13)
C17 C4 C5 114.41(13)
C18 C4 C5 107.97(12)
C3 C4 C5 108.02(12)
C6 C5 C10 109.50(12)
C6 C5 C4 112.88(12)
C10 C5 C4 117.40(12)
C6 C5 H5 105.3
C10 C5 H5 105.3
C4 C5 H5 105.3
C7 C6 C5 110.17(14)
C7 C6 H6A 109.6
C5 C6 H6A 109.6
C7 C6 H6B 109.6
C5 C6 H6B 109.6
H6A C6 H6B 108.1
C8 C7 C6 115.88(15)
C8 C7 H7A 108.3
C6 C7 H7A 108.3
C8 C7 H7B 108.3
C6 C7 H7B 108.3
H7A C7 H7B 107.4
O1 C8 C7 109.08(16)
O1 C8 C14 106.37(14)
C7 C8 C14 109.27(17)
O1 C8 C9 102.92(14)
C7 C8 C9 116.62(13)
C14 C8 C9 111.92(17)
C11 C9 C8 100.65(14)
C11 C9 C10 113.45(15)
C8 C9 C10 116.08(13)
C11 C9 H9 108.8
C8 C9 H9 108.8
C10 C9 H9 108.8
C1 C10 C13 109.04(14)
C1 C10 C5 108.73(11)
C13 C10 C5 112.98(13)
C1 C10 C9 107.23(13)
C13 C10 C9 111.77(12)
C5 C10 C9 106.90(12)
C12 C11 C9 103.26(17)
C12 C11 H11A 111.1
C9 C11 H11A 111.1
C12 C11 H11B 111.1
C9 C11 H11B 111.1
H11A C11 H11B 109.1
O2 C12 O1 120.5(2)
O2 C12 C11 129.2(3)
O1 C12 C11 110.28(15)
C10 C13 H13A 109.5
C10 C13 H13B 109.5
H13A C13 H13B 109.5
C10 C13 H13C 109.5
H13A C13 H13C 109.5
H13B C13 H13C 109.5
C8 C14 H14A 109.5
C8 C14 H14B 109.5
H14A C14 H14B 109.5
C8 C14 H14C 109.5
H14A C14 H14C 109.5
H14B C14 H14C 109.5
O4 C15 O3 123.78(16)
O4 C15 C16 125.24(18)
O3 C15 C16 110.98(17)
C15 C16 H16A 109.5
C15 C16 H16B 109.5
H16A C16 H16B 109.5
C15 C16 H16C 109.5
H16A C16 H16C 109.5
H16B C16 H16C 109.5
C4 C17 H17A 109.5
C4 C17 H17B 109.5
H17A C17 H17B 109.5
C4 C17 H17C 109.5
H17A C17 H17C 109.5
H17B C17 H17C 109.5
C4 C18 H18A 109.5
C4 C18 H18B 109.5
H18A C18 H18B 109.5
C4 C18 H18C 109.5
H18A C18 H18C 109.5
H18B C18 H18C 109.5

loop_
_geom_bond_atom_site_label_1
_geom_bond_atom_site_label_2
_geom_bond_distance
O1 C12 1.354(3)
O1 C8 1.479(2)
O2 C12 1.203(2)
O3 C15 1.343(2)
O3 C3 1.4601(18)
O4 C15 1.197(3)
C1 C2 1.526(2)
C1 C10 1.536(2)
C1 H1A 0.9900
C1 H1B 0.9900
C2 C3 1.512(2)
C2 H2A 0.9900
C2 H2B 0.9900
C3 C4 1.542(2)
C3 H3 1.0000
C4 C17 1.537(2)
C4 C18 1.540(2)
C4 C5 1.5696(18)
C5 C6 1.532(2)
C5 C10 1.551(2)
C5 H5 1.0000
C6 C7 1.529(2)
C6 H6A 0.9900
C6 H6B 0.9900
C7 C8 1.516(3)
C7 H7A 0.9900
C7 H7B 0.9900
C8 C14 1.532(2)
C8 C9 1.546(3)
C9 C11 1.534(2)
C9 C10 1.565(2)
C9 H9 1.0000
C10 C13 1.540(2)
C11 C12 1.504(3)
C11 H11A 0.9900
C11 H11B 0.9900
C13 H13A 0.9800
C13 H13B 0.9800
C13 H13C 0.9800
C14 H14A 0.9800
C14 H14B 0.9800
C14 H14C 0.9800
C15 C16 1.498(2)
C16 H16A 0.9800
C16 H16B 0.9800
C16 H16C 0.9800
C17 H17A 0.9800
C17 H17B 0.9800
C17 H17C 0.9800
C18 H18A 0.9800
C18 H18B 0.9800
C18 H18C 0.9800

loop_
_geom_hbond_atom_site_label_D
_geom_hbond_atom_site_label_H
_geom_hbond_atom_site_label_A
_geom_hbond_site_symmetry_A
_geom_hbond_distance_DH
_geom_hbond_distance_HA
_geom_hbond_distance_DA
_geom_hbond_angle_DHA
C16 H16B O2 2_656 0.98 2.55 3.383(3) 143.2

loop_
_geom_torsion_atom_site_label_1
_geom_torsion_atom_site_label_2
_geom_torsion_atom_site_label_3
_geom_torsion_atom_site_label_4
_geom_torsion
C10 C1 C2 C3 -60.61(18)
C15 O3 C3 C2 77.96(18)
C15 O3 C3 C4 -157.52(14)
C1 C2 C3 O3 178.97(13)
C1 C2 C3 C4 59.15(18)
O3 C3 C4 C17 -45.26(17)
C2 C3 C4 C17 75.59(16)
O3 C3 C4 C18 72.47(15)
C2 C3 C4 C18 -166.68(13)
O3 C3 C4 C5 -171.45(11)
C2 C3 C4 C5 -50.60(17)
C17 C4 C5 C6 51.22(18)
C18 C4 C5 C6 -69.07(17)
C3 C4 C5 C6 175.39(13)
C17 C4 C5 C10 -77.59(18)
C18 C4 C5 C10 162.11(14)
C3 C4 C5 C10 46.57(17)
C10 C5 C6 C7 -65.31(17)
C4 C5 C6 C7 161.90(13)
C5 C6 C7 C8 47.1(2)
C12 O1 C8 C7 -152.81(14)
C12 O1 C8 C14 89.45(19)
C12 O1 C8 C9 -28.36(17)
C6 C7 C8 O1 84.82(18)
C6 C7 C8 C14 -159.28(17)
C6 C7 C8 C9 -31.1(2)
O1 C8 C9 C11 36.12(16)
C7 C8 C9 C11 155.46(16)
C14 C8 C9 C11 -77.70(18)
O1 C8 C9 C10 -86.75(15)
C7 C8 C9 C10 32.6(2)
C14 C8 C9 C10 159.43(15)
C2 C1 C10 C13 -68.69(16)
C2 C1 C10 C5 54.89(17)
C2 C1 C10 C9 170.13(13)
C6 C5 C10 C1 -179.85(13)
C4 C5 C10 C1 -49.46(17)
C6 C5 C10 C13 -58.66(16)
C4 C5 C10 C13 71.73(17)
C6 C5 C10 C9 64.69(15)
C4 C5 C10 C9 -164.91(13)
C11 C9 C10 C1 79.44(17)
C8 C9 C10 C1 -164.68(14)
C11 C9 C10 C13 -40.0(2)
C8 C9 C10 C13 75.88(18)
C11 C9 C10 C5 -164.10(15)
C8 C9 C10 C5 -48.22(17)
C8 C9 C11 C12 -31.47(18)
C10 C9 C11 C12 93.22(18)
C8 O1 C12 O2 -172.27(18)
C8 O1 C12 C11 7.91(19)
C9 C11 C12 O2 -163.8(2)
C9 C11 C12 O1 16.0(2)
C3 O3 C15 O4 9.9(3)
C3 O3 C15 C16 -170.25(14)

loop_
_cod_related_entry_id
_cod_related_entry_database
_cod_related_entry_code
1 ChemSpider 24740601
